data_4513656
loop_
_publ_author_name
'Hao, Xiaoyu'
'Lin, Lili'
'Tan, Fei'
'Yin, Chengkai'
'Liu, Xiaohua'
'Feng, Xiaoming'

_publ_section_title
;
 Ligand Control of Diastereodivergency in Asymmetric Inverse Electron
 Demand Diels--Alder Reaction
;
_journal_issue 10
_journal_name_full 'ACS Catalysis'
_journal_page_first 6052
_journal_paper_doi 10.1021/acscatal.5b01719
_journal_volume 5
_journal_year 2015
_chemical_absolute_configuration unk
_chemical_formula_moiety 'C29 H27 N O6 S'
_chemical_formula_sum 'C29 H27 N O6 S'
_chemical_formula_weight 517.57
_chemical_name_systematic
;
 ?
;
_space_group_crystal_system monoclinic
_space_group_IT_number 5
_space_group_name_Hall 'C 2y'
_space_group_name_H-M_alt 'C 1 2 1'
_symmetry_space_group_name_Hall 'C 2y'
_symmetry_space_group_name_H-M 'C 1 2 1'
_atom_sites_solution_hydrogens geom
_atom_sites_solution_primary iterative
_audit_creation_date 2014-03-28
_audit_creation_method
;
Olex2 1.2
(compiled 2014.03.20 svn.r2914 for OlexSys, GUI svn.r4813)
;
_cell_angle_alpha 90
_cell_angle_beta 96.239(7)
_cell_angle_gamma 90
_cell_formula_units_Z 4
_cell_length_a 27.3010(18)
_cell_length_b 8.7461(5)
_cell_length_c 10.8469(7)
_cell_measurement_reflns_used 1887
_cell_measurement_temperature 293(2)
_cell_measurement_theta_max 25.0950
_cell_measurement_theta_min 3.3520
_cell_volume 2574.7(3)
_computing_cell_refinement
;
CrysAlisPro, Agilent Technologies,
Version 1.171.36.28 (release 01-02-2013 CrysAlis171 .NET)
(compiled Feb  1 2013,16:14:44)
;
_computing_data_collection
;
CrysAlisPro, Agilent Technologies,
Version 1.171.36.28 (release 01-02-2013 CrysAlis171 .NET)
(compiled Feb  1 2013,16:14:44)
;
_computing_data_reduction
;
CrysAlisPro, Agilent Technologies,
Version 1.171.36.28 (release 01-02-2013 CrysAlis171 .NET)
(compiled Feb  1 2013,16:14:44)
;
_computing_molecular_graphics 'Olex2 (Dolomanov et al., 2009)'
_computing_publication_material 'Olex2 (Dolomanov et al., 2009)'
_computing_structure_refinement 'ShelXL (Sheldrick, 2008)'
_computing_structure_solution
;
Superflip (Palatinus & Chapuis, 2007;Palatinus & van der Lee, 2008;
Palatinus et al., 2012)
;
_diffrn_ambient_temperature 293.15
_diffrn_detector_area_resol_mean 16.0874
_diffrn_measured_fraction_theta_full 0.998
_diffrn_measured_fraction_theta_max 0.998
_diffrn_measurement_details
;
  1 omega   -3.00   24.00   1.0000   18.0000
omega____ theta____ kappa____ phi______ frames
    -      -17.5174  -99.0000 -180.0000 27

  2 omega   -1.00   87.00   1.0000   18.0000
omega____ theta____ kappa____ phi______ frames
    -       19.2361   57.0000   60.0000 88

  3 omega  -19.00   87.00   1.0000   18.0000
omega____ theta____ kappa____ phi______ frames
    -       19.2361   19.0000 -180.0000 106

  4 omega  -50.00  -25.00   1.0000   18.0000
omega____ theta____ kappa____ phi______ frames
    -       19.2361  -57.0000   60.0000 25
;
_diffrn_measurement_device_type 'Xcalibur, Eos'
_diffrn_measurement_method '\w scans'
_diffrn_orient_matrix_UB_11 0.0187400000
_diffrn_orient_matrix_UB_12 0.0080769000
_diffrn_orient_matrix_UB_13 -0.0399054000
_diffrn_orient_matrix_UB_21 0.0181914000
_diffrn_orient_matrix_UB_22 -0.0118561000
_diffrn_orient_matrix_UB_23 0.0510428000
_diffrn_orient_matrix_UB_31 -0.0007951000
_diffrn_orient_matrix_UB_32 -0.0798105000
_diffrn_orient_matrix_UB_33 -0.0115892000
_diffrn_radiation_monochromator graphite
_diffrn_radiation_type MoK\a
_diffrn_radiation_wavelength 0.71073
_diffrn_reflns_av_R_equivalents 0.0236
_diffrn_reflns_av_unetI/netI 0.0480
_diffrn_reflns_laue_measured_fraction_full 0.998
_diffrn_reflns_laue_measured_fraction_max 0.998
_diffrn_reflns_limit_h_max 34
_diffrn_reflns_limit_h_min -34
_diffrn_reflns_limit_k_max 10
_diffrn_reflns_limit_k_min -6
_diffrn_reflns_limit_l_max 12
_diffrn_reflns_limit_l_min -13
_diffrn_reflns_number 6091
_diffrn_reflns_point_group_measured_fraction_full 0.774
_diffrn_reflns_point_group_measured_fraction_max 0.757
_diffrn_reflns_theta_full 25.242
_diffrn_reflns_theta_max 26.358
_diffrn_reflns_theta_min 3.002
_diffrn_source 'Enhance (Mo) X-ray Source'
_exptl_absorpt_coefficient_mu 0.170
_exptl_absorpt_correction_T_max 1.00000
_exptl_absorpt_correction_T_min 0.78761
_exptl_absorpt_correction_type multi-scan
_exptl_absorpt_process_details
;
CrysAlisPro, Agilent Technologies,
Version 1.171.36.28 (release 01-02-2013 CrysAlis171 .NET)
(compiled Feb  1 2013,16:14:44)
Empirical absorption correction using spherical harmonics,
 implemented in SCALE3 ABSPACK scaling algorithm.
;
_exptl_crystal_colour
;
;
_exptl_crystal_density_diffrn 1.335
_exptl_crystal_description
;
;
_exptl_crystal_F_000 1088
_exptl_crystal_size_max 0.3
_exptl_crystal_size_mid 0.3
_exptl_crystal_size_min 0.2
_refine_diff_density_max 0.216
_refine_diff_density_min -0.160
_refine_diff_density_rms 0.035
_refine_ls_abs_structure_details
;
 Flack x determined using 861 quotients [(I+)-(I-)]/[(I+)+(I-)]
 (Parsons and Flack (2004), Acta Cryst. A60, s61).
;
_refine_ls_abs_structure_Flack -0.06(8)
_refine_ls_extinction_method none
_refine_ls_goodness_of_fit_ref 1.050
_refine_ls_hydrogen_treatment constr
_refine_ls_matrix_type full
_refine_ls_number_parameters 337
_refine_ls_number_reflns 3991
_refine_ls_number_restraints 1
_refine_ls_restrained_S_all 1.050
_refine_ls_R_factor_all 0.0600
_refine_ls_R_factor_gt 0.0438
_refine_ls_shift/su_max 0.001
_refine_ls_shift/su_mean 0.000
_refine_ls_structure_factor_coef Fsqd
_refine_ls_weighting_details
;
 w=1/[\s^2^(Fo^2^)+(0.0356P)^2^+0.1277P]
 where P=(Fo^2^+2Fc^2^)/3
;
_refine_ls_weighting_scheme calc
_refine_ls_wR_factor_gt 0.0860
_refine_ls_wR_factor_ref 0.0966
_reflns_Friedel_coverage 0.420
_reflns_friedel_fraction_full 0.517
_reflns_friedel_fraction_max 0.481
_reflns_number_gt 3196
_reflns_number_total 3991
_reflns_threshold_expression 'I > 2\s(I)'
_cod_data_source_file cs5b01719_si_002.cif
_cod_data_source_block 140327_s2_hxy
_cod_database_code 4513656
_shelxl_version_number 2013-2
_chemical_oxdiff_formula c15h12n2o3s1
_shelx_space_group_comment
;
The symmetry employed for this shelxl refinement is uniquely defined
by the following loop, which should always be used as a source of
symmetry information in preference to the above space-group names.
They are only intended as comments.
;
_shelx_estimated_absorpt_t_max 0.967
_shelx_estimated_absorpt_t_min 0.951
_reflns_odcompleteness_completeness 99.82
_reflns_odcompleteness_iscentric 1
_reflns_odcompleteness_theta 26.32
_olex2_refinement_description
;
1. Fixed Uiso
 At 1.2 times of:
  All C(H) groups, All C(H,H) groups
 At 1.5 times of:
  All C(H,H,H) groups
2.a Ternary CH refined with riding coordinates:
 C8(H8)
2.b Secondary CH2 refined with riding coordinates:
 C18(H18A,H18B), C21(H21A,H21B)
2.c Aromatic/amide H refined with riding coordinates:
 C2(H2), C3(H3), C4(H4), C5(H5), C13(H13), C14(H14), C15(H15), C16(H16),
 C17(H17), C24(H24), C25(H25), C27(H27), C28(H28)
2.d Idealised Me refined as rotating group:
 C19(H19A,H19B,H19C), C22(H22A,H22B,H22C), C29(H29A,H29B,H29C)
;

loop_
_space_group_symop_operation_xyz
'x, y, z'
'-x, y, -z'
'x+1/2, y+1/2, z'
'-x+1/2, y+1/2, -z'

loop_
_atom_site_label
_atom_site_type_symbol
_atom_site_fract_x
_atom_site_fract_y
_atom_site_fract_z
_atom_site_U_iso_or_equiv
_atom_site_adp_type
_atom_site_occupancy
_atom_site_site_symmetry_order
_atom_site_calc_flag
_atom_site_refinement_flags_posn
C1 C 0.71099(14) 0.4693(4) 0.4113(3) 0.0486(10) Uani 1 1 d .
C2 C 0.74067(19) 0.4044(5) 0.5104(4) 0.0664(13) Uani 1 1 d .
H2 H 0.7293 0.3900 0.5873 0.080 Uiso 1 1 calc R
C3 C 0.7876(2) 0.3627(5) 0.4891(5) 0.0811(16) Uani 1 1 d .
H3 H 0.8084 0.3205 0.5539 0.097 Uiso 1 1 calc R
C4 C 0.80498(18) 0.3812(5) 0.3753(5) 0.0749(14) Uani 1 1 d .
H4 H 0.8369 0.3503 0.3648 0.090 Uiso 1 1 calc R
C5 C 0.77591(14) 0.4444(4) 0.2773(4) 0.0559(10) Uani 1 1 d .
H5 H 0.7878 0.4568 0.2007 0.067 Uiso 1 1 calc R
C6 C 0.72804(12) 0.4897(4) 0.2950(3) 0.0429(9) Uani 1 1 d .
C7 C 0.68864(12) 0.5558(4) 0.2134(3) 0.0387(8) Uani 1 1 d .
C8 C 0.68527(12) 0.6079(4) 0.0820(3) 0.0390(8) Uani 1 1 d .
H8 H 0.7035 0.5360 0.0348 0.047 Uiso 1 1 calc R
C9 C 0.62985(12) 0.6056(4) 0.0279(3) 0.0403(9) Uani 1 1 d .
C10 C 0.59818(14) 0.6816(4) 0.1183(4) 0.0450(9) Uani 1 1 d .
C11 C 0.65119(13) 0.5760(4) 0.2805(3) 0.0404(8) Uani 1 1 d .
C12 C 0.61346(12) 0.4381(4) 0.0085(3) 0.0414(9) Uani 1 1 d .
C13 C 0.63556(15) 0.3505(5) -0.0774(4) 0.0539(10) Uani 1 1 d .
H13 H 0.6607 0.3925 -0.1178 0.065 Uiso 1 1 calc R
C14 C 0.62059(17) 0.2018(5) -0.1032(4) 0.0653(12) Uani 1 1 d .
H14 H 0.6354 0.1449 -0.1614 0.078 Uiso 1 1 calc R
C15 C 0.58400(18) 0.1382(5) -0.0430(5) 0.0720(14) Uani 1 1 d .
H15 H 0.5738 0.0383 -0.0604 0.086 Uiso 1 1 calc R
C16 C 0.56262(17) 0.2216(6) 0.0421(4) 0.0704(13) Uani 1 1 d .
H16 H 0.5384 0.1772 0.0846 0.084 Uiso 1 1 calc R
C17 C 0.57640(15) 0.3718(5) 0.0664(4) 0.0567(11) Uani 1 1 d .
H17 H 0.5604 0.4285 0.1224 0.068 Uiso 1 1 calc R
C18 C 0.62281(14) 0.6928(4) -0.0966(3) 0.0514(10) Uani 1 1 d .
H18A H 0.6267 0.8012 -0.0793 0.062 Uiso 1 1 calc R
H18B H 0.6491 0.6629 -0.1451 0.062 Uiso 1 1 calc R
C19 C 0.57376(16) 0.6691(5) -0.1760(4) 0.0708(13) Uani 1 1 d .
H19A H 0.5729 0.7304 -0.2496 0.106 Uiso 1 1 calc GR
H19B H 0.5473 0.6987 -0.1297 0.106 Uiso 1 1 calc GR
H19C H 0.5702 0.5632 -0.1987 0.106 Uiso 1 1 calc GR
C20 C 0.70857(13) 0.7653(4) 0.0763(3) 0.0441(9) Uani 1 1 d .
C21 C 0.70678(15) 1.0212(5) 0.1489(4) 0.0619(11) Uani 1 1 d .
H21A H 0.7035 1.0658 0.0666 0.074 Uiso 1 1 calc R
H21B H 0.7414 1.0206 0.1805 0.074 Uiso 1 1 calc R
C22 C 0.67818(19) 1.1111(5) 0.2322(4) 0.0745(14) Uani 1 1 d .
H22A H 0.6436 1.0956 0.2089 0.112 Uiso 1 1 calc GR
H22B H 0.6859 1.2177 0.2252 0.112 Uiso 1 1 calc GR
H22C H 0.6866 1.0784 0.3163 0.112 Uiso 1 1 calc GR
C23 C 0.58641(16) 0.3507(5) 0.4573(4) 0.0539(10) Uani 1 1 d .
C24 C 0.54160(16) 0.3703(6) 0.3880(4) 0.0618(11) Uani 1 1 d .
H24 H 0.5293 0.4679 0.3701 0.074 Uiso 1 1 calc R
C25 C 0.51522(16) 0.2433(6) 0.3457(4) 0.0665(12) Uani 1 1 d .
H25 H 0.4847 0.2559 0.2995 0.080 Uiso 1 1 calc R
C26 C 0.53297(18) 0.0977(6) 0.3704(4) 0.0652(13) Uani 1 1 d .
C27 C 0.57801(18) 0.0813(5) 0.4413(4) 0.0710(13) Uani 1 1 d .
H27 H 0.5902 -0.0162 0.4597 0.085 Uiso 1 1 calc R
C28 C 0.60495(16) 0.2063(5) 0.4848(4) 0.0659(12) Uani 1 1 d .
H28 H 0.6352 0.1939 0.5322 0.079 Uiso 1 1 calc R
C29 C 0.5040(2) -0.0433(5) 0.3222(5) 0.0922(17) Uani 1 1 d .
H29A H 0.4696 -0.0270 0.3277 0.138 Uiso 1 1 calc GR
H29B H 0.5150 -0.1306 0.3712 0.138 Uiso 1 1 calc GR
H29C H 0.5093 -0.0610 0.2372 0.138 Uiso 1 1 calc GR
N1 N 0.66227(11) 0.5271(4) 0.4036(2) 0.0471(8) Uani 1 1 d .
O1 O 0.60734(9) 0.6434(3) 0.2448(2) 0.0486(6) Uani 1 1 d .
O2 O 0.56488(11) 0.7672(4) 0.0922(3) 0.0669(8) Uani 1 1 d .
O3 O 0.74262(11) 0.7948(3) 0.0188(3) 0.0710(9) Uani 1 1 d .
O4 O 0.68740(10) 0.8663(3) 0.1442(2) 0.0567(7) Uani 1 1 d .
O5 O 0.59136(11) 0.6445(3) 0.4961(3) 0.0692(9) Uani 1 1 d .
O6 O 0.65064(11) 0.4756(4) 0.6217(2) 0.0775(9) Uani 1 1 d .
S28 S 0.62140(4) 0.51085(12) 0.50824(9) 0.0587(3) Uani 1 1 d .

loop_
_atom_site_aniso_label
_atom_site_aniso_U_11
_atom_site_aniso_U_22
_atom_site_aniso_U_33
_atom_site_aniso_U_23
_atom_site_aniso_U_13
_atom_site_aniso_U_12
C1 0.067(2) 0.038(2) 0.038(2) -0.0026(18) -0.0045(18) -0.0061(19)
C2 0.100(4) 0.054(3) 0.041(2) 0.004(2) -0.010(2) 0.000(3)
C3 0.102(4) 0.066(3) 0.066(3) 0.002(3) -0.029(3) 0.024(3)
C4 0.076(3) 0.067(3) 0.076(4) -0.015(3) -0.015(3) 0.025(3)
C5 0.058(2) 0.051(2) 0.058(3) -0.005(2) 0.002(2) 0.006(2)
C6 0.051(2) 0.036(2) 0.040(2) -0.0020(18) -0.0006(16) -0.0022(18)
C7 0.0445(19) 0.037(2) 0.0352(19) -0.0030(15) 0.0064(16) -0.0038(16)
C8 0.047(2) 0.0359(19) 0.036(2) 0.0006(17) 0.0123(16) 0.0036(16)
C9 0.045(2) 0.044(2) 0.0338(19) 0.0004(17) 0.0101(16) 0.0102(17)
C10 0.049(2) 0.048(2) 0.039(2) 0.0006(18) 0.0087(17) 0.0055(19)
C11 0.046(2) 0.0426(19) 0.0324(19) -0.0001(16) 0.0059(16) -0.0030(17)
C12 0.0426(19) 0.047(2) 0.033(2) -0.0007(17) -0.0019(16) 0.0046(17)
C13 0.056(2) 0.052(2) 0.054(3) -0.006(2) 0.0084(19) 0.006(2)
C14 0.077(3) 0.057(3) 0.061(3) -0.018(2) 0.000(2) 0.014(3)
C15 0.080(3) 0.053(3) 0.078(4) -0.007(3) -0.015(3) -0.013(2)
C16 0.080(3) 0.071(3) 0.060(3) -0.004(3) 0.007(3) -0.027(3)
C17 0.059(2) 0.064(3) 0.047(2) -0.007(2) 0.0044(19) -0.008(2)
C18 0.070(3) 0.049(2) 0.037(2) 0.0096(19) 0.0126(19) 0.018(2)
C19 0.081(3) 0.089(3) 0.042(2) 0.009(2) 0.002(2) 0.030(3)
C20 0.047(2) 0.048(2) 0.039(2) 0.0062(18) 0.0096(17) -0.0001(18)
C21 0.081(3) 0.041(2) 0.064(3) 0.002(2) 0.008(2) -0.010(2)
C22 0.103(4) 0.049(3) 0.070(3) -0.012(2) 0.003(3) 0.003(2)
C23 0.063(3) 0.060(3) 0.042(2) 0.001(2) 0.019(2) -0.015(2)
C24 0.072(3) 0.067(3) 0.050(3) 0.000(2) 0.022(2) -0.004(2)
C25 0.066(3) 0.081(3) 0.055(3) -0.006(3) 0.018(2) -0.017(3)
C26 0.076(3) 0.068(3) 0.058(3) -0.014(3) 0.032(2) -0.021(3)
C27 0.084(3) 0.054(3) 0.080(3) -0.005(3) 0.026(3) -0.006(3)
C28 0.068(3) 0.066(3) 0.064(3) 0.003(2) 0.010(2) -0.008(3)
C29 0.109(4) 0.085(4) 0.086(4) -0.032(3) 0.026(3) -0.036(3)
N1 0.0584(19) 0.0525(19) 0.0307(15) 0.0029(16) 0.0064(13) -0.0114(17)
O1 0.0494(15) 0.0606(16) 0.0373(14) -0.0038(12) 0.0119(11) 0.0049(12)
O2 0.0711(19) 0.075(2) 0.0559(19) 0.0020(15) 0.0142(15) 0.0319(17)
O3 0.071(2) 0.065(2) 0.083(2) 0.0010(17) 0.0407(17) -0.0120(16)
O4 0.0734(18) 0.0387(14) 0.0634(18) -0.0071(14) 0.0321(15) -0.0058(14)
O5 0.106(2) 0.0562(18) 0.0515(19) -0.0131(15) 0.0361(17) -0.0006(17)
O6 0.112(2) 0.092(2) 0.0277(14) 0.0019(15) 0.0082(15) -0.025(2)
S28 0.0858(7) 0.0592(6) 0.0339(5) -0.0061(5) 0.0196(5) -0.0169(6)

loop_
_atom_type_symbol
_atom_type_description
_atom_type_scat_dispersion_real
_atom_type_scat_dispersion_imag
_atom_type_scat_source
C C 0.0033 0.0016 'International Tables Vol C Tables 4.2.6.8 and 6.1.1.4'
H H 0.0000 0.0000 'International Tables Vol C Tables 4.2.6.8 and 6.1.1.4'
N N 0.0061 0.0033 'International Tables Vol C Tables 4.2.6.8 and 6.1.1.4'
O O 0.0106 0.0060 'International Tables Vol C Tables 4.2.6.8 and 6.1.1.4'
S S 0.1246 0.1234 'International Tables Vol C Tables 4.2.6.8 and 6.1.1.4'

loop_
_geom_angle_atom_site_label_1
_geom_angle_atom_site_label_2
_geom_angle_atom_site_label_3
_geom_angle
C2 C1 C6 121.5(4)
C2 C1 N1 130.8(4)
C6 C1 N1 107.6(3)
C1 C2 H2 121.5
C3 C2 C1 116.9(4)
C3 C2 H2 121.5
C2 C3 H3 118.8
C2 C3 C4 122.4(4)
C4 C3 H3 118.8
C3 C4 H4 119.5
C5 C4 C3 121.0(5)
C5 C4 H4 119.5
C4 C5 H5 120.7
C4 C5 C6 118.6(4)
C6 C5 H5 120.7
C1 C6 C7 107.8(3)
C5 C6 C1 119.6(3)
C5 C6 C7 132.6(3)
C6 C7 C8 132.6(3)
C11 C7 C6 106.5(3)
C11 C7 C8 120.8(3)
C7 C8 H8 108.7
C7 C8 C9 108.2(3)
C7 C8 C20 109.5(3)
C9 C8 H8 108.7
C20 C8 H8 108.7
C20 C8 C9 112.9(3)
C10 C9 C8 110.3(3)
C10 C9 C12 109.0(3)
C10 C9 C18 108.7(3)
C12 C9 C8 108.6(3)
C12 C9 C18 110.1(3)
C18 C9 C8 110.2(3)
O1 C10 C9 118.0(3)
O2 C10 C9 126.4(4)
O2 C10 O1 115.5(3)
C7 C11 N1 112.4(3)
C7 C11 O1 127.7(3)
O1 C11 N1 119.8(3)
C13 C12 C9 118.3(3)
C17 C12 C9 123.8(3)
C17 C12 C13 117.8(4)
C12 C13 H13 119.6
C14 C13 C12 120.9(4)
C14 C13 H13 119.6
C13 C14 H14 120.0
C15 C14 C13 120.0(4)
C15 C14 H14 120.0
C14 C15 H15 120.1
C16 C15 C14 119.8(4)
C16 C15 H15 120.1
C15 C16 H16 119.6
C15 C16 C17 120.7(4)
C17 C16 H16 119.6
C12 C17 C16 120.8(4)
C12 C17 H17 119.6
C16 C17 H17 119.6
C9 C18 H18A 108.2
C9 C18 H18B 108.2
H18A C18 H18B 107.3
C19 C18 C9 116.4(3)
C19 C18 H18A 108.2
C19 C18 H18B 108.2
C18 C19 H19A 109.5
C18 C19 H19B 109.5
C18 C19 H19C 109.5
H19A C19 H19B 109.5
H19A C19 H19C 109.5
H19B C19 H19C 109.5
O3 C20 C8 124.4(3)
O3 C20 O4 123.7(3)
O4 C20 C8 111.8(3)
H21A C21 H21B 108.5
C22 C21 H21A 110.2
C22 C21 H21B 110.2
O4 C21 H21A 110.2
O4 C21 H21B 110.2
O4 C21 C22 107.6(3)
C21 C22 H22A 109.5
C21 C22 H22B 109.5
C21 C22 H22C 109.5
H22A C22 H22B 109.5
H22A C22 H22C 109.5
H22B C22 H22C 109.5
C24 C23 C28 121.0(4)
C24 C23 S28 119.7(4)
C28 C23 S28 119.3(3)
C23 C24 H24 120.5
C23 C24 C25 118.9(5)
C25 C24 H24 120.5
C24 C25 H25 119.3
C24 C25 C26 121.4(4)
C26 C25 H25 119.3
C25 C26 C27 118.4(4)
C25 C26 C29 121.5(4)
C27 C26 C29 120.1(5)
C26 C27 H27 119.4
C28 C27 C26 121.3(4)
C28 C27 H27 119.4
C23 C28 H28 120.5
C27 C28 C23 118.9(4)
C27 C28 H28 120.5
C26 C29 H29A 109.5
C26 C29 H29B 109.5
C26 C29 H29C 109.5
H29A C29 H29B 109.5
H29A C29 H29C 109.5
H29B C29 H29C 109.5
C1 N1 S28 128.1(2)
C11 N1 C1 105.6(3)
C11 N1 S28 125.3(3)
C11 O1 C10 116.1(3)
C20 O4 C21 117.6(3)
N1 S28 C23 103.51(17)
O5 S28 C23 109.76(19)
O5 S28 N1 106.61(16)
O5 S28 O6 121.26(19)
O6 S28 C23 109.6(2)
O6 S28 N1 104.51(16)

loop_
_geom_bond_atom_site_label_1
_geom_bond_atom_site_label_2
_geom_bond_distance
C1 C2 1.394(5)
C1 C6 1.403(5)
C1 N1 1.417(5)
C2 H2 0.9300
C2 C3 1.376(7)
C3 H3 0.9300
C3 C4 1.380(7)
C4 H4 0.9300
C4 C5 1.372(6)
C5 H5 0.9300
C5 C6 1.399(5)
C6 C7 1.438(5)
C7 C8 1.489(5)
C7 C11 1.329(5)
C8 H8 0.9800
C8 C9 1.562(5)
C8 C20 1.521(5)
C9 C10 1.527(5)
C9 C12 1.540(5)
C9 C18 1.545(5)
C10 O1 1.408(4)
C10 O2 1.188(4)
C11 N1 1.404(4)
C11 O1 1.353(4)
C12 C13 1.393(5)
C12 C17 1.376(5)
C13 H13 0.9300
C13 C14 1.382(5)
C14 H14 0.9300
C14 C15 1.369(6)
C15 H15 0.9300
C15 C16 1.357(6)
C16 H16 0.9300
C16 C17 1.384(6)
C17 H17 0.9300
C18 H18A 0.9700
C18 H18B 0.9700
C18 C19 1.525(5)
C19 H19A 0.9600
C19 H19B 0.9600
C19 H19C 0.9600
C20 O3 1.202(4)
C20 O4 1.322(4)
C21 H21A 0.9700
C21 H21B 0.9700
C21 C22 1.482(6)
C21 O4 1.453(4)
C22 H22A 0.9600
C22 H22B 0.9600
C22 H22C 0.9600
C23 C24 1.375(6)
C23 C28 1.381(6)
C23 S28 1.751(4)
C24 H24 0.9300
C24 C25 1.376(6)
C25 H25 0.9300
C25 C26 1.378(6)
C26 C27 1.385(6)
C26 C29 1.526(6)
C27 H27 0.9300
C27 C28 1.372(6)
C28 H28 0.9300
C29 H29A 0.9600
C29 H29B 0.9600
C29 H29C 0.9600
N1 S28 1.682(3)
O5 S28 1.426(3)
O6 S28 1.426(3)

loop_
_geom_torsion_atom_site_label_1
_geom_torsion_atom_site_label_2
_geom_torsion_atom_site_label_3
_geom_torsion_atom_site_label_4
_geom_torsion
C1 C2 C3 C4 -0.9(7)
C1 C6 C7 C8 177.4(3)
C1 C6 C7 C11 1.5(4)
C1 N1 S28 C23 -94.9(3)
C1 N1 S28 O5 149.3(3)
C1 N1 S28 O6 19.8(3)
C2 C1 C6 C5 -0.1(5)
C2 C1 C6 C7 178.9(3)
C2 C1 N1 C11 -179.2(4)
C2 C1 N1 S28 -10.2(6)
C2 C3 C4 C5 0.7(8)
C3 C4 C5 C6 -0.1(7)
C4 C5 C6 C1 -0.2(6)
C4 C5 C6 C7 -178.8(4)
C5 C6 C7 C8 -3.9(7)
C5 C6 C7 C11 -179.8(4)
C6 C1 C2 C3 0.6(6)
C6 C1 N1 C11 1.9(4)
C6 C1 N1 S28 170.8(2)
C6 C7 C8 C9 157.0(3)
C6 C7 C8 C20 -79.7(4)
C6 C7 C11 N1 -0.3(4)
C6 C7 C11 O1 175.7(3)
C7 C8 C9 C10 47.0(4)
C7 C8 C9 C12 -72.4(3)
C7 C8 C9 C18 167.0(3)
C7 C8 C20 O3 121.2(4)
C7 C8 C20 O4 -57.8(4)
C7 C11 N1 C1 -1.0(4)
C7 C11 N1 S28 -170.3(3)
C7 C11 O1 C10 7.6(5)
C8 C7 C11 N1 -176.8(3)
C8 C7 C11 O1 -0.8(5)
C8 C9 C10 O1 -44.8(4)
C8 C9 C10 O2 138.0(4)
C8 C9 C12 C13 -64.0(4)
C8 C9 C12 C17 119.4(4)
C8 C9 C18 C19 165.8(3)
C8 C20 O4 C21 178.8(3)
C9 C8 C20 O3 -118.3(4)
C9 C8 C20 O4 62.8(4)
C9 C10 O1 C11 17.2(4)
C9 C12 C13 C14 -176.8(3)
C9 C12 C17 C16 178.3(4)
C10 C9 C12 C13 175.8(3)
C10 C9 C12 C17 -0.7(4)
C10 C9 C18 C19 -73.2(4)
C11 C7 C8 C9 -27.6(4)
C11 C7 C8 C20 95.8(4)
C11 N1 S28 C23 72.0(3)
C11 N1 S28 O5 -43.8(3)
C11 N1 S28 O6 -173.3(3)
C12 C9 C10 O1 74.3(4)
C12 C9 C10 O2 -103.0(4)
C12 C9 C18 C19 46.1(4)
C12 C13 C14 C15 -0.8(6)
C13 C12 C17 C16 1.7(6)
C13 C14 C15 C16 -0.2(7)
C14 C15 C16 C17 1.9(7)
C15 C16 C17 C12 -2.7(7)
C17 C12 C13 C14 0.0(6)
C18 C9 C10 O1 -165.7(3)
C18 C9 C10 O2 17.0(5)
C18 C9 C12 C13 56.7(4)
C18 C9 C12 C17 -119.8(4)
C20 C8 C9 C10 -74.3(4)
C20 C8 C9 C12 166.3(3)
C20 C8 C9 C18 45.7(4)
C22 C21 O4 C20 -178.7(3)
C23 C24 C25 C26 -0.6(6)
C24 C23 C28 C27 0.4(6)
C24 C23 S28 N1 -98.3(3)
C24 C23 S28 O5 15.2(4)
C24 C23 S28 O6 150.7(3)
C24 C25 C26 C27 1.2(6)
C24 C25 C26 C29 -179.2(4)
C25 C26 C27 C28 -0.9(7)
C26 C27 C28 C23 0.2(7)
C28 C23 C24 C25 -0.2(6)
C28 C23 S28 N1 80.1(3)
C28 C23 S28 O5 -166.4(3)
C28 C23 S28 O6 -30.9(4)
C29 C26 C27 C28 179.4(4)
N1 C1 C2 C3 -178.2(4)
N1 C1 C6 C5 179.0(3)
N1 C1 C6 C7 -2.1(4)
N1 C11 O1 C10 -176.7(3)
O1 C11 N1 C1 -177.3(3)
O1 C11 N1 S28 13.3(5)
O2 C10 O1 C11 -165.3(3)
O3 C20 O4 C21 -0.1(5)
S28 C23 C24 C25 178.2(3)
S28 C23 C28 C27 -178.0(4)
